data_4085248
loop_
_publ_author_name
'Goodwin, Conrad A. P.'
'Joslin, Kristian C.'
'Lockyer, Selena J.'
'Formanuik, Alasdair'
'Morris, Gareth A.'
'Ortu, Fabrizio'
'Vitorica-Yrezabal, I\~nigo. J.'
'Mills, David P.'

_publ_section_title
;
 Homoleptic Trigonal Planar Lanthanide Complexes Stabilized by Superbulky
 Silylamide Ligands
;
_journal_issue 11
_journal_name_full Organometallics
_journal_page_first 2314
_journal_paper_doi 10.1021/om501123e
_journal_volume 34
_journal_year 2015
_chemical_formula_moiety 'C15 H36 K N Si2'
_chemical_formula_sum 'C15 H36 K N Si2'
_chemical_formula_weight 325.73
_space_group_crystal_system monoclinic
_space_group_IT_number 14
_space_group_name_Hall '-P 2ybc'
_space_group_name_H-M_alt 'P 1 21/c 1'
_symmetry_space_group_name_Hall '-P 2ybc'
_symmetry_space_group_name_H-M 'P 1 21/c 1'
_atom_sites_solution_hydrogens geom
_audit_creation_date 2014-08-07
_audit_creation_method
;
Olex2 1.2
(compiled 2014.05.21 svn.r2940 for OlexSys, GUI svn.r4846)
;
_cell_angle_alpha 90
_cell_angle_beta 109.225(11)
_cell_angle_gamma 90
_cell_formula_units_Z 4
_cell_length_a 11.8947(12)
_cell_length_b 12.0009(14)
_cell_length_c 15.3957(16)
_cell_measurement_reflns_used 1740
_cell_measurement_temperature 139(15)
_cell_measurement_theta_max 24.7380
_cell_measurement_theta_min 3.6810
_cell_volume 2075.1(4)
_computing_cell_refinement
;
CrysAlisPro, Agilent Technologies,
Version 1.171.36.32 (release 02-08-2013 CrysAlis171 .NET)
(compiled Aug  2 2013,16:46:58)
;
_computing_data_collection
;
CrysAlisPro, Agilent Technologies,
Version 1.171.36.32 (release 02-08-2013 CrysAlis171 .NET)
(compiled Aug  2 2013,16:46:58)
;
_computing_data_reduction
;
CrysAlisPro, Agilent Technologies,
Version 1.171.36.32 (release 02-08-2013 CrysAlis171 .NET)
(compiled Aug  2 2013,16:46:58)
;
_computing_molecular_graphics 'Olex2 (Dolomanov et al., 2009)'
_computing_publication_material 'Olex2 (Dolomanov et al., 2009)'
_computing_structure_refinement 'ShelXL (Sheldrick, 2008)'
_diffrn_ambient_temperature 139(15)
_diffrn_detector_area_resol_mean 5.1852
_diffrn_measured_fraction_theta_full 0.984
_diffrn_measured_fraction_theta_max 0.984
_diffrn_measurement_details
;
  1 omega   15.00   75.00   1.0000   10.0000
omega____ theta____ kappa____ phi______ frames
    -        9.6159   57.0000 -150.0000 60

  2 omega  -39.00   55.00   1.0000   10.0000
omega____ theta____ kappa____ phi______ frames
    -       -9.7722   77.0000  -60.0000 94
;
_diffrn_measurement_device_type 'SuperNova, Single source at offset, Atlas'
_diffrn_measurement_method '\w scans'
_diffrn_orient_matrix_UB_11 -0.0404158000
_diffrn_orient_matrix_UB_12 -0.0195155000
_diffrn_orient_matrix_UB_13 0.0216832000
_diffrn_orient_matrix_UB_21 0.0004462000
_diffrn_orient_matrix_UB_22 0.0532084000
_diffrn_orient_matrix_UB_23 0.0201814000
_diffrn_orient_matrix_UB_31 -0.0485455000
_diffrn_orient_matrix_UB_32 0.0167092000
_diffrn_orient_matrix_UB_33 -0.0387758000
_diffrn_radiation_monochromator mirror
_diffrn_radiation_type MoK\a
_diffrn_radiation_wavelength 0.71073
_diffrn_reflns_av_R_equivalents 0.0738
_diffrn_reflns_av_unetI/netI 0.1646
_diffrn_reflns_Laue_measured_fraction_full 0.984
_diffrn_reflns_Laue_measured_fraction_max 0.984
_diffrn_reflns_limit_h_max 12
_diffrn_reflns_limit_h_min -14
_diffrn_reflns_limit_k_max 11
_diffrn_reflns_limit_k_min -14
_diffrn_reflns_limit_l_max 18
_diffrn_reflns_limit_l_min -14
_diffrn_reflns_number 7612
_diffrn_reflns_point_group_measured_fraction_full 0.984
_diffrn_reflns_point_group_measured_fraction_max 0.984
_diffrn_reflns_theta_full 25.242
_diffrn_reflns_theta_max 25.349
_diffrn_reflns_theta_min 3.132
_diffrn_source 'SuperNova (Mo) X-ray Source'
_exptl_absorpt_coefficient_mu 0.363
_exptl_absorpt_correction_T_max 0.998
_exptl_absorpt_correction_T_min 0.994
_exptl_absorpt_correction_type analytical
_exptl_absorpt_process_details
;
CrysAlisPro, Agilent Technologies,
Version 1.171.36.32 (release 02-08-2013 CrysAlis171 .NET)
(compiled Aug  2 2013,16:46:58)
Analytical numeric absorption correction using a multifaceted crystal
            model based on expressions derived by R.C. Clark & J.S. Reid.
(Clark, R. C. & Reid, J. S. (1995). Acta Cryst. A51, 887-897)
;
_exptl_crystal_colour 'clear light colourless'
_exptl_crystal_colour_lustre clear
_exptl_crystal_colour_modifier light
_exptl_crystal_colour_primary colourless
_exptl_crystal_density_diffrn 1.043
_exptl_crystal_description
;
;
_exptl_crystal_F_000 720
_exptl_crystal_size_max 0.2667
_exptl_crystal_size_mid 0.2006
_exptl_crystal_size_min 0.0658
_refine_diff_density_max 0.343
_refine_diff_density_min -0.321
_refine_diff_density_rms 0.072
_refine_ls_extinction_method none
_refine_ls_goodness_of_fit_ref 1.072
_refine_ls_hydrogen_treatment constr
_refine_ls_matrix_type full
_refine_ls_number_parameters 183
_refine_ls_number_reflns 3744
_refine_ls_number_restraints 0
_refine_ls_restrained_S_all 1.072
_refine_ls_R_factor_all 0.1598
_refine_ls_R_factor_gt 0.0847
_refine_ls_shift/su_max 0.000
_refine_ls_shift/su_mean 0.000
_refine_ls_structure_factor_coef Fsqd
_refine_ls_weighting_details 'w=1/[\s^2^(Fo^2^)+1.6032P] where P=(Fo^2^+2Fc^2^)/3'
_refine_ls_weighting_scheme calc
_refine_ls_wR_factor_gt 0.1097
_refine_ls_wR_factor_ref 0.1460
_reflns_Friedel_coverage 0.000
_reflns_number_gt 2085
_reflns_number_total 3744
_reflns_threshold_expression 'I > 2\s(I)'
_cod_data_source_file om501123e_si_002.cif
_cod_data_source_block 6
_cod_depositor_comments 'Adding full bibliography for 4085243--4085254.cif.'
_cod_database_code 4085248
_manchester_internal_coll_name adpm8
_manchester_internal_coll_client CAPG/DPM
_manchester_internal_coll_type custom
_manchester_internal_coll_frame_time 10
_manchester_internal_coll_frame_width 1
_manchester_internal_coll_frame_method '\w scans'
_manchester_internal_coll_user CAPG
_manchester_internal_coll_date 13/11/2013
_manchester_internal_process_user CAPG
_manchester_internal_process_date 17/11/2013
_manchester_internal_solution_user CAPG
_manchester_internal_solution_date 15/01/2014
_manchester_internal_refinement_user CAPG
_manchester_internal_refinement_date 15/01/2014
_manchester_internal_validation_user 'Inigo J. Vitorica-Yrezabal'
_manchester_internal_validation_date 07/08/14
_manchester_internal_archive_date 07/08/14
_shelxl_version_number 2014/6
_chemical_oxdiff_formula C15Si2N1Li1H36
_shelx_space_group_comment
;
The symmetry employed for this shelxl refinement is uniquely defined
by the following loop, which should always be used as a source of
symmetry information in preference to the above space-group names.
They are only intended as comments.
;
_reflns_odcompleteness_completeness 98.08
_reflns_odcompleteness_iscentric 1
_reflns_odcompleteness_theta 25.30
_olex2_refinement_description
;
1. Fixed Uiso
 At 1.2 times of:
  All C(H) groups
 At 1.5 times of:
  All C(H,H,H) groups
2.a Ternary CH refined with riding coordinates:
 C1(H1), C4(H4), C7(H7)
2.b Idealised Me refined as rotating group:
 C2(H2A,H2B,H2C), C3(H3A,H3B,H3C), C5(H5A,H5B,H5C), C6(H6A,H6B,H6C), C8(H8A,
 H8B,H8C), C9(H9A,H9B,H9C), C11(H11A,H11B,H11C), C12(H12A,H12B,H12C), C13(H13A,
 H13B,H13C), C14(H14A,H14B,H14C), C15(H15A,H15B,H15C)
;
_ins_header
;
TITL adpm8 in P2(1)/c 
REM P2(1)/c (#14 in standard setting)
CELL 0.71073  11.894692  12.000912  15.395659  90.0000 109.2246  90.0000
ZERR    6.00   0.001222   0.001416   0.001556   0.0000   0.0112   0.0000
LATT  1
SYMM -x, y+1/2,-z+1/2 
SFAC C H Li N Si
UNIT 90.00 216.00 6.00 6.00 12.00
TREF
HKLF 4
END
;
_olex2_submission_special_instructions 'No special instructions were received'

loop_
_space_group_symop_operation_xyz
'x, y, z'
'-x, y+1/2, -z+1/2'
'-x, -y, -z'
'x, -y-1/2, z-1/2'

loop_
_atom_site_label
_atom_site_type_symbol
_atom_site_fract_x
_atom_site_fract_y
_atom_site_fract_z
_atom_site_U_iso_or_equiv
_atom_site_adp_type
_atom_site_occupancy
_atom_site_site_symmetry_order
_atom_site_calc_flag
_atom_site_refinement_flags_posn
C1 C 0.6428(4) 0.5786(5) 0.5369(3) 0.0390(14) Uani 1 1 d .
H1 H 0.5563 0.5851 0.5216 0.047 Uiso 1 1 calc R
C2 C 0.6671(4) 0.5121(5) 0.4601(4) 0.0535(16) Uani 1 1 d .
H2A H 0.7514 0.5091 0.4712 0.080 Uiso 1 1 calc GR
H2B H 0.6286 0.5478 0.4020 0.080 Uiso 1 1 calc GR
H2C H 0.6366 0.4379 0.4587 0.080 Uiso 1 1 calc GR
C3 C 0.6906(5) 0.5146(5) 0.6274(4) 0.0621(18) Uani 1 1 d .
H3A H 0.6703 0.5537 0.6746 0.093 Uiso 1 1 calc GR
H3B H 0.7756 0.5084 0.6446 0.093 Uiso 1 1 calc GR
H3C H 0.6560 0.4415 0.6199 0.093 Uiso 1 1 calc GR
C4 C 0.6745(4) 0.7917(5) 0.6480(3) 0.0428(15) Uani 1 1 d .
H4 H 0.7265 0.7528 0.7024 0.051 Uiso 1 1 calc R
C5 C 0.7123(5) 0.9133(5) 0.6624(4) 0.0620(19) Uani 1 1 d .
H5A H 0.6643 0.9567 0.6113 0.093 Uiso 1 1 calc GR
H5B H 0.7945 0.9198 0.6671 0.093 Uiso 1 1 calc GR
H5C H 0.7020 0.9401 0.7181 0.093 Uiso 1 1 calc GR
C6 C 0.5474(4) 0.7773(6) 0.6525(4) 0.068(2) Uani 1 1 d .
H6A H 0.5275 0.6996 0.6491 0.102 Uiso 1 1 calc GR
H6B H 0.4917 0.8160 0.6019 0.102 Uiso 1 1 calc GR
H6C H 0.5441 0.8075 0.7094 0.102 Uiso 1 1 calc GR
C7 C 0.6187(4) 0.7963(5) 0.4342(4) 0.0439(15) Uani 1 1 d .
H7 H 0.6254 0.7456 0.3862 0.053 Uiso 1 1 calc R
C8 C 0.6708(5) 0.9051(6) 0.4151(4) 0.071(2) Uani 1 1 d .
H8A H 0.7555 0.8977 0.4308 0.106 Uiso 1 1 calc GR
H8B H 0.6531 0.9633 0.4514 0.106 Uiso 1 1 calc GR
H8C H 0.6366 0.9233 0.3511 0.106 Uiso 1 1 calc GR
C9 C 0.4853(4) 0.8083(5) 0.4145(4) 0.0608(19) Uani 1 1 d .
H9A H 0.4709 0.8625 0.4555 0.091 Uiso 1 1 calc GR
H9B H 0.4526 0.7378 0.4235 0.091 Uiso 1 1 calc GR
H9C H 0.4481 0.8322 0.3521 0.091 Uiso 1 1 calc GR
C10 C 1.0992(4) 0.8074(4) 0.6181(3) 0.0335(13) Uani 1 1 d .
C11 C 1.2248(4) 0.7808(6) 0.6834(3) 0.0573(18) Uani 1 1 d .
H11A H 1.2486 0.7086 0.6689 0.086 Uiso 1 1 calc GR
H11B H 1.2248 0.7813 0.7457 0.086 Uiso 1 1 calc GR
H11C H 1.2796 0.8360 0.6763 0.086 Uiso 1 1 calc GR
C12 C 1.1005(5) 0.8052(5) 0.5183(3) 0.0504(16) Uani 1 1 d .
H12A H 1.0248 0.8301 0.4774 0.076 Uiso 1 1 calc GR
H12B H 1.1152 0.7306 0.5023 0.076 Uiso 1 1 calc GR
H12C H 1.1621 0.8536 0.5129 0.076 Uiso 1 1 calc GR
C13 C 1.0643(4) 0.9254(5) 0.6371(4) 0.0503(16) Uani 1 1 d .
H13A H 1.0671 0.9307 0.7000 0.075 Uiso 1 1 calc GR
H13B H 0.9851 0.9414 0.5972 0.075 Uiso 1 1 calc GR
H13C H 1.1188 0.9781 0.6261 0.075 Uiso 1 1 calc GR
C14 C 0.9907(4) 0.7205(5) 0.7569(3) 0.0400(14) Uani 1 1 d .
H14A H 0.9354 0.6697 0.7693 0.060 Uiso 1 1 calc GR
H14B H 0.9705 0.7955 0.7679 0.060 Uiso 1 1 calc GR
H14C H 1.0698 0.7038 0.7966 0.060 Uiso 1 1 calc GR
C15 C 1.0446(4) 0.5607(5) 0.6270(3) 0.0419(14) Uani 1 1 d .
H15A H 1.0543 0.5501 0.5681 0.063 Uiso 1 1 calc GR
H15B H 0.9902 0.5060 0.6355 0.063 Uiso 1 1 calc GR
H15C H 1.1203 0.5528 0.6746 0.063 Uiso 1 1 calc GR
K1 K 0.84910(10) 0.67961(11) 0.38561(7) 0.0416(4) Uani 1 1 d .
N1 N 0.8498(3) 0.7244(4) 0.5547(2) 0.0298(10) Uani 1 1 d .
Si1 Si 0.70658(11) 0.72498(13) 0.54619(9) 0.0312(4) Uani 1 1 d .
Si2 Si 0.98310(11) 0.70597(13) 0.63288(8) 0.0292(4) Uani 1 1 d .

loop_
_atom_site_aniso_label
_atom_site_aniso_U_11
_atom_site_aniso_U_22
_atom_site_aniso_U_33
_atom_site_aniso_U_23
_atom_site_aniso_U_13
_atom_site_aniso_U_12
C1 0.035(3) 0.042(4) 0.044(3) -0.001(3) 0.019(2) -0.004(3)
C2 0.054(4) 0.044(4) 0.070(4) -0.012(3) 0.029(3) -0.008(3)
C3 0.066(4) 0.050(5) 0.068(4) 0.019(4) 0.019(3) -0.012(3)
C4 0.028(3) 0.060(4) 0.037(3) -0.013(3) 0.006(2) 0.001(3)
C5 0.052(4) 0.064(5) 0.061(4) -0.021(4) 0.007(3) 0.013(3)
C6 0.041(3) 0.110(7) 0.060(4) -0.023(4) 0.027(3) -0.001(4)
C7 0.034(3) 0.044(4) 0.049(3) 0.007(3) 0.008(3) 0.008(3)
C8 0.059(4) 0.068(5) 0.079(4) 0.039(4) 0.013(3) -0.002(4)
C9 0.044(3) 0.061(5) 0.063(4) 0.010(4) -0.001(3) 0.006(3)
C10 0.030(3) 0.035(4) 0.035(3) -0.001(3) 0.010(2) 0.003(2)
C11 0.025(3) 0.084(6) 0.061(4) -0.006(4) 0.011(3) -0.006(3)
C12 0.058(4) 0.053(4) 0.047(3) -0.009(3) 0.027(3) -0.025(3)
C13 0.051(3) 0.045(4) 0.059(4) -0.002(3) 0.025(3) -0.017(3)
C14 0.036(3) 0.053(4) 0.030(3) -0.004(3) 0.010(2) 0.001(3)
C15 0.048(3) 0.040(4) 0.038(3) -0.003(3) 0.015(2) 0.012(3)
K1 0.0494(7) 0.0468(9) 0.0320(6) 0.0001(6) 0.0181(5) 0.0009(6)
N1 0.025(2) 0.039(3) 0.027(2) 0.003(2) 0.0115(17) 0.001(2)
Si1 0.0266(7) 0.0370(10) 0.0292(7) -0.0019(7) 0.0081(6) -0.0027(7)
Si2 0.0297(7) 0.0332(9) 0.0251(7) -0.0008(7) 0.0095(6) 0.0003(6)

loop_
_atom_type_symbol
_atom_type_description
_atom_type_scat_dispersion_real
_atom_type_scat_dispersion_imag
_atom_type_scat_source
C C 0.0033 0.0016 'International Tables Vol C Tables 4.2.6.8 and 6.1.1.4'
H H 0.0000 0.0000 'International Tables Vol C Tables 4.2.6.8 and 6.1.1.4'
K K 0.2009 0.2494 'International Tables Vol C Tables 4.2.6.8 and 6.1.1.4'
N N 0.0061 0.0033 'International Tables Vol C Tables 4.2.6.8 and 6.1.1.4'
Si Si 0.0817 0.0704 'International Tables Vol C Tables 4.2.6.8 and 6.1.1.4'

loop_
_exptl_crystal_face_index_h
_exptl_crystal_face_index_k
_exptl_crystal_face_index_l
_exptl_crystal_face_perp_dist
_exptl_oxdiff_crystal_face_indexfrac_h
_exptl_oxdiff_crystal_face_indexfrac_k
_exptl_oxdiff_crystal_face_indexfrac_l
_exptl_oxdiff_crystal_face_x
_exptl_oxdiff_crystal_face_y
_exptl_oxdiff_crystal_face_z
0 16 -8 0.0600 -0.0008 15.9976 -7.9995 -0.4856 0.6898 0.5775
-3 4 21 0.0295 -2.9994 3.9986 20.9973 0.4985 0.6352 -0.6018
10 0 12 0.1369 9.9997 -0.0013 11.9984 -0.1440 0.2465 -0.9507
4 -5 -21 0.0360 3.9993 -4.9986 -20.9973 -0.5194 -0.6879 0.5365
-1 -1 -20 0.0364 -1.0005 -0.9989 -19.9975 -0.3737 -0.4572 0.8073
6 1 -22 0.0236 5.9990 1.0003 -21.9974 -0.7389 -0.3880 0.5785
13 -9 1 0.1569 12.9995 -8.9995 1.0000 -0.3281 -0.4529 -0.8202
-5 -15 8 0.0954 -4.9989 -14.9973 7.9995 0.6682 -0.6388 -0.3181
-11 0 -11 0.0638 -10.9996 0.0013 -10.9985 0.2061 -0.2268 0.9605
-8 13 11 0.0466 -7.9996 12.9979 10.9983 0.3081 0.9100 0.1791
-15 3 15 0.0518 -14.9988 3.0000 14.9982 0.8729 0.4556 0.1967
6 5 -21 0.0351 5.9989 4.9996 -20.9976 -0.7953 -0.1551 0.6065
-5 -5 21 0.0489 -4.9989 -4.9996 20.9976 0.7549 0.1555 -0.6551

loop_
_geom_angle_atom_site_label_1
_geom_angle_atom_site_label_2
_geom_angle_atom_site_label_3
_geom_angle
_geom_angle_site_symmetry_1
_geom_angle_site_symmetry_3
C2 C1 H1 107.8 . .
C2 C1 Si1 111.5(3) . .
C3 C1 H1 107.8 . .
C3 C1 C2 109.6(5) . .
C3 C1 Si1 112.1(4) . .
Si1 C1 H1 107.8 . .
C1 C2 H2A 109.5 . .
C1 C2 H2B 109.5 . .
C1 C2 H2C 109.5 . .
H2A C2 H2B 109.5 . .
H2A C2 H2C 109.5 . .
H2B C2 H2C 109.5 . .
C1 C3 H3A 109.5 . .
C1 C3 H3B 109.5 . .
C1 C3 H3C 109.5 . .
H3A C3 H3B 109.5 . .
H3A C3 H3C 109.5 . .
H3B C3 H3C 109.5 . .
C5 C4 H4 105.1 . .
C5 C4 C6 110.3(5) . .
C5 C4 Si1 113.1(4) . .
C6 C4 H4 105.1 . .
C6 C4 Si1 116.9(4) . .
Si1 C4 H4 105.1 . .
C4 C5 H5A 109.5 . .
C4 C5 H5B 109.5 . .
C4 C5 H5C 109.5 . .
C4 C5 K1 81.7(3) . 4_576
H5A C5 H5B 109.5 . .
H5A C5 H5C 109.5 . .
H5B C5 H5C 109.5 . .
K1 C5 H5A 161.1 4_576 .
K1 C5 H5B 79.5 4_576 .
K1 C5 H5C 51.7 4_576 .
C4 C6 H6A 109.5 . .
C4 C6 H6B 109.5 . .
C4 C6 H6C 109.5 . .
H6A C6 H6B 109.5 . .
H6A C6 H6C 109.5 . .
H6B C6 H6C 109.5 . .
C8 C7 H7 104.4 . .
C8 C7 C9 110.2(5) . .
C8 C7 Si1 115.2(4) . .
C9 C7 H7 104.4 . .
C9 C7 Si1 116.7(4) . .
Si1 C7 H7 104.4 . .
C7 C8 H8A 109.5 . .
C7 C8 H8B 109.5 . .
C7 C8 H8C 109.5 . .
H8A C8 H8B 109.5 . .
H8A C8 H8C 109.5 . .
H8B C8 H8C 109.5 . .
C7 C9 H9A 109.5 . .
C7 C9 H9B 109.5 . .
C7 C9 H9C 109.5 . .
H9A C9 H9B 109.5 . .
H9A C9 H9C 109.5 . .
H9B C9 H9C 109.5 . .
C11 C10 C12 108.8(4) . .
C11 C10 C13 109.5(4) . .
C11 C10 Si2 112.0(4) . .
C12 C10 Si2 110.7(3) . .
C13 C10 C12 107.4(4) . .
C13 C10 Si2 108.3(3) . .
C10 C11 H11A 109.5 . .
C10 C11 H11B 109.5 . .
C10 C11 H11C 109.5 . .
H11A C11 H11B 109.5 . .
H11A C11 H11C 109.5 . .
H11B C11 H11C 109.5 . .
C10 C12 H12A 109.5 . .
C10 C12 H12B 109.5 . .
C10 C12 H12C 109.5 . .
H12A C12 H12B 109.5 . .
H12A C12 H12C 109.5 . .
H12B C12 H12C 109.5 . .
C10 C13 H13A 109.5 . .
C10 C13 H13B 109.5 . .
C10 C13 H13C 109.5 . .
H13A C13 H13B 109.5 . .
H13A C13 H13C 109.5 . .
H13B C13 H13C 109.5 . .
H14A C14 H14B 109.5 . .
H14A C14 H14C 109.5 . .
H14B C14 H14C 109.5 . .
K1 C14 H14A 65.5 4_576 .
K1 C14 H14B 48.1 4_576 .
K1 C14 H14C 106.8 4_576 .
Si2 C14 H14A 109.5 . .
Si2 C14 H14B 109.5 . .
Si2 C14 H14C 109.5 . .
Si2 C14 K1 142.6(2) . 4_576
H15A C15 H15B 109.5 . .
H15A C15 H15C 109.5 . .
H15B C15 H15C 109.5 . .
K1 C15 H15A 69.4 3_766 .
K1 C15 H15B 71.8 3_766 .
K1 C15 H15C 70.4 3_766 .
Si2 C15 H15A 109.5 . .
Si2 C15 H15B 109.5 . .
Si2 C15 H15C 109.5 . .
Si2 C15 K1 178.6(3) . 3_766
N1 K1 C15 111.74(13) . 3_766
Si1 N1 K1 104.53(16) . .
Si2 N1 K1 112.22(17) . .
Si2 N1 Si1 140.0(2) . .
C1 Si1 C4 105.5(2) . .
C7 Si1 C1 105.1(2) . .
C7 Si1 C4 110.9(2) . .
N1 Si1 C1 112.0(2) . .
N1 Si1 C4 114.4(2) . .
N1 Si1 C7 108.4(2) . .
C14 Si2 C10 105.4(2) . .
C14 Si2 C15 104.0(2) . .
C15 Si2 C10 105.9(2) . .
N1 Si2 C10 112.6(2) . .
N1 Si2 C14 115.9(2) . .
N1 Si2 C15 112.2(2) . .

loop_
_geom_bond_atom_site_label_1
_geom_bond_atom_site_label_2
_geom_bond_distance
_geom_bond_site_symmetry_2
C1 H1 0.9800 .
C1 C2 1.531(7) .
C1 C3 1.527(7) .
C1 Si1 1.901(5) .
C2 H2A 0.9600 .
C2 H2B 0.9600 .
C2 H2C 0.9600 .
C3 H3A 0.9600 .
C3 H3B 0.9600 .
C3 H3C 0.9600 .
C4 H4 0.9800 .
C4 C5 1.521(8) .
C4 C6 1.545(6) .
C4 Si1 1.908(5) .
C5 H5A 0.9600 .
C5 H5B 0.9600 .
C5 H5C 0.9600 .
C5 K1 3.466(6) 4_576
C6 H6A 0.9600 .
C6 H6B 0.9600 .
C6 H6C 0.9600 .
C7 H7 0.9800 .
C7 C8 1.515(8) .
C7 C9 1.521(6) .
C7 Si1 1.900(5) .
C8 H8A 0.9600 .
C8 H8B 0.9600 .
C8 H8C 0.9600 .
C9 H9A 0.9600 .
C9 H9B 0.9600 .
C9 H9C 0.9600 .
C10 C11 1.535(6) .
C10 C12 1.542(6) .
C10 C13 1.531(7) .
C10 Si2 1.911(5) .
C11 H11A 0.9600 .
C11 H11B 0.9600 .
C11 H11C 0.9600 .
C12 H12A 0.9600 .
C12 H12B 0.9600 .
C12 H12C 0.9600 .
C13 H13A 0.9600 .
C13 H13B 0.9600 .
C13 H13C 0.9600 .
C14 H14A 0.9600 .
C14 H14B 0.9600 .
C14 H14C 0.9600 .
C14 K1 3.224(5) 4_576
C14 Si2 1.890(4) .
C15 H15A 0.9600 .
C15 H15B 0.9600 .
C15 H15C 0.9600 .
C15 K1 3.181(5) 3_766
C15 Si2 1.904(5) .
K1 C15 3.181(5) 3_766
K1 N1 2.655(4) .
N1 Si1 1.665(3) .
N1 Si2 1.660(3) .

loop_
_geom_torsion_atom_site_label_1
_geom_torsion_atom_site_label_2
_geom_torsion_atom_site_label_3
_geom_torsion_atom_site_label_4
_geom_torsion
_geom_torsion_site_symmetry_1
_geom_torsion_site_symmetry_4
C6 C4 C5 K1 97.2(4) . 4_576
K1 C14 Si2 C10 106.9(4) 4_576 .
K1 C14 Si2 C15 -142.0(4) 4_576 .
K1 C14 Si2 N1 -18.4(5) 4_576 .
K1 N1 Si1 C1 75.4(2) . .
K1 N1 Si1 C4 -164.7(2) . .
K1 N1 Si1 C7 -40.2(3) . .
K1 N1 Si2 C10 64.8(3) . .
K1 N1 Si2 C14 -173.8(2) . .
K1 N1 Si2 C15 -54.6(3) . .
Si1 C4 C5 K1 -129.6(3) . 4_576
Si1 N1 Si2 C10 -140.0(4) . .
Si1 N1 Si2 C14 -18.5(5) . .
Si1 N1 Si2 C15 100.7(4) . .
Si2 N1 Si1 C1 -81.0(5) . .
Si2 N1 Si1 C4 39.0(5) . .
Si2 N1 Si1 C7 163.4(4) . .
